data_8100342
loop_
_publ_author_name
'Zhu, Hai-Liang'
'Wang, Xian-Jiang'
'Sun, Xuan-Ju'
'Wang, Da-Qi'

_publ_section_title
;
Crystal structure of 1,2-diaminopropanesilver(I) 4-nitrobenzoate dihydrate, 
Ag(C~3~H~6~N~2~H~6~)(C~7~H~3~NO~4~) &#x00B7; 2H~2~O
;
_journal_issue 2
_journal_name_full 'Zeitschrift f\"ur Kristallographie - New Crystal Structures'
_journal_page_first 249
_journal_page_last 250
_journal_volume 218
_journal_year 2003
_chemical_formula_structural 'C10 H18 Ag N3 O6'
_chemical_formula_sum 'C10 H18 Ag N3 O6'
_chemical_formula_weight 384.14
_space_group_IT_number 2
_symmetry_cell_setting triclinic
_symmetry_space_group_name_Hall '-P 1'
_symmetry_space_group_name_H-M 'P -1'
_cell_angle_alpha 78.505(5)
_cell_angle_beta 78.789(4)
_cell_angle_gamma 82.023(4)
_cell_formula_units_Z 2
_cell_length_a 7.139(2)
_cell_length_b 7.509(2)
_cell_length_c 14.007(4)
_cell_measurement_temperature 298(2)
_cell_volume 717.8(4)
_diffrn_ambient_temperature 298(2)
_exptl_crystal_density_diffrn 1.777
_cod_depositor_comments
;
The following automatic conversions were performed:
'_symmetry_cell_setting' value 'TRICLINIC' changed to 'triclinic'
according to '/home/saulius/struct/CIF-dictionaries/cif_core.dic'
dictionary named 'cif_core.dic' version 2.4.1 from 2010-06-29.

Automatic conversion script
Id: cif_fix_enum 1527 2010-12-29 10:47:43Z saulius 
;
_cod_original_formula_sum 'C10 H18 Ag1 N3 O6'
_cod_database_code 8100342

loop_
_symmetry_equiv_pos_as_xyz
'x, y, z'
'-x, -y, -z'

loop_
_atom_site_label
_atom_site_type_symbol
_atom_site_fract_x
_atom_site_fract_y
_atom_site_fract_z
_atom_site_U_iso_or_equiv
_atom_site_adp_type
_atom_site_occupancy
_atom_site_symmetry_multiplicity
_atom_site_Wyckoff_symbol
_atom_site_calc_flag
_atom_site_refinement_flags
_atom_site_disorder_assembly
_atom_site_disorder_group
Ag1 Ag 1.08961(4) 0.39630(4) 0.86104(2) 0.04988(15) Uani 1 2 i d . . .
N1 N 0.7907(4) 0.3784(4) 0.8756(2) 0.0381(7) Uani 1 2 i d D . .
N2 N 0.3843(4) 0.4365(5) 0.8469(3) 0.0409(7) Uani 1 2 i d . . .
N3 N 1.2132(6) 0.9037(5) 0.7892(3) 0.0590(9) Uani 1 2 i d . . .
O1 O 0.9511(5) 0.6871(5) 0.4215(2) 0.0695(9) Uani 1 2 i d . . .
O2 O 0.6818(5) 0.7207(7) 0.5135(3) 0.0925(13) Uani 1 2 i d . . .
O3 O 1.3866(4) 0.8477(4) 0.7854(2) 0.0530(7) Uani 1 2 i d . . .
O4 O 1.1152(4) 0.9926(5) 0.8515(2) 0.0648(9) Uani 1 2 i d . . .
O5 O 0.5732(4) 0.7166(4) 0.9411(2) 0.0469(6) Uani 1 2 i d D . .
O6 O 0.2259(4) 0.0290(5) 0.0220(2) 0.0565(8) Uani 1 2 i d D . .
C1 C 0.7298(5) 0.3610(5) 0.7833(3) 0.0393(8) Uani 1 2 i d D . .
C2 C 0.5253(5) 0.3104(6) 0.7969(3) 0.0400(8) Uani 1 2 i d . . .
C3 C 0.4791(7) 0.3035(7) 0.6966(4) 0.0552(11) Uani 1 2 i d D . .
C4 C 0.8524(5) 0.7246(5) 0.4966(3) 0.0374(8) Uani 1 2 i d . . .
C5 C 0.9438(5) 0.7747(5) 0.5707(3) 0.0407(8) Uani 1 2 i d . . .
C6 C 1.1398(6) 0.7617(6) 0.5573(3) 0.0469(10) Uani 1 2 i d . . .
C7 C 1.2249(6) 0.8044(6) 0.6278(3) 0.0476(10) Uani 1 2 i d . . .
C8 C 1.1168(5) 0.8622(5) 0.7108(3) 0.0359(8) Uani 1 2 i d . . .
C9 C 0.9181(5) 0.8765(5) 0.7218(3) 0.0403(8) Uani 1 2 i d . . .
C10 C 0.8303(5) 0.8320(5) 0.6522(3) 0.0412(9) Uani 1 2 i d . . .
H1 H 0.716(4) 0.468(3) 0.902(2) 0.033(10) Uiso 1 2 i d D . .
H2 H 0.760(5) 0.283(3) 0.9228(19) 0.030(10) Uiso 1 2 i d D . .
H3 H 0.405(6) 0.549(6) 0.811(3) 0.038(11) Uiso 1 2 i d . . .
H4 H 0.410(7) 0.435(6) 0.909(4) 0.058(13) Uiso 1 2 i d . . .
H5 H 0.814(5) 0.261(4) 0.759(3) 0.065(13) Uiso 1 2 i d D . .
H6 H 0.730(7) 0.478(3) 0.739(3) 0.060(13) Uiso 1 2 i d D . .
H7 H 0.501(6) 0.205(6) 0.844(3) 0.056(13) Uiso 1 2 i d . . .
H8 H 0.558(6) 0.208(5) 0.667(3) 0.070(15) Uiso 1 2 i d D . .
H9 H 0.485(5) 0.421(2) 0.6541(19) 0.019(8) Uiso 1 2 i d D . .
H10 H 0.343(2) 0.292(6) 0.707(4) 0.068(14) Uiso 1 2 i d D . .
H11 H 1.206(7) 0.724(6) 0.505(4) 0.065(14) Uiso 1 2 i d . . .
H12 H 1.356(7) 0.789(6) 0.614(3) 0.057(13) Uiso 1 2 i d . . .
H13 H 0.846(5) 0.903(5) 0.786(3) 0.039(10) Uiso 1 2 i d . . .
H14 H 0.699(6) 0.838(5) 0.660(3) 0.041(10) Uiso 1 2 i d . . .
H15 H 0.515(5) 0.769(5) 0.8902(19) 0.041(11) Uiso 1 2 i d D . .
H16 H 0.620(6) 0.810(4) 0.956(3) 0.062(13) Uiso 1 2 i d D . .
H17 H 0.108(3) 0.052(5) 0.056(3) 0.044(11) Uiso 1 2 i d D . .
H18 H 0.195(8) 0.030(7) -0.037(2) 0.081(17) Uiso 1 2 i d D . .

loop_
_atom_site_aniso_label
_atom_site_aniso_U_11
_atom_site_aniso_U_22
_atom_site_aniso_U_33
_atom_site_aniso_U_23
_atom_site_aniso_U_13
_atom_site_aniso_U_12
Ag1 0.02308(16) 0.0611(2) 0.0674(3) -0.01114(16) -0.01189(14) -0.00556(13)
N1 0.0224(14) 0.0434(18) 0.0485(19) -0.0097(16) -0.0057(13) -0.0022(13)
N2 0.0269(15) 0.050(2) 0.048(2) -0.0110(17) -0.0097(14) -0.0042(14)
N3 0.057(2) 0.063(2) 0.058(2) -0.0100(19) -0.0128(19) -0.0092(18)
O1 0.071(2) 0.096(3) 0.0479(18) -0.0243(18) -0.0117(17) -0.0120(19)
O2 0.058(2) 0.165(4) 0.073(2) -0.057(3) -0.0112(19) -0.022(2)
O3 0.0383(15) 0.0655(18) 0.0596(18) -0.0184(15) -0.0184(14) 0.0043(13)
O4 0.0484(17) 0.097(2) 0.061(2) -0.0523(18) -0.0044(15) -0.0008(16)
O5 0.0542(17) 0.0433(15) 0.0479(17) -0.0105(13) -0.0168(14) -0.0069(13)
O6 0.0457(17) 0.076(2) 0.057(2) -0.0260(16) -0.0098(15) -0.0162(15)
C1 0.0286(17) 0.042(2) 0.047(2) -0.0105(18) -0.0021(16) -0.0040(15)
C2 0.0310(18) 0.047(2) 0.045(2) -0.0093(18) -0.0098(16) -0.0053(16)
C3 0.055(3) 0.070(3) 0.048(3) -0.020(2) -0.014(2) -0.009(2)
C4 0.039(2) 0.049(2) 0.0277(18) -0.0146(16) -0.0064(15) -0.0048(16)
C5 0.042(2) 0.043(2) 0.037(2) -0.0065(16) -0.0094(16) -0.0043(16)
C6 0.038(2) 0.065(3) 0.037(2) -0.018(2) 0.0034(17) -0.0034(18)
C7 0.033(2) 0.063(3) 0.047(2) -0.016(2) -0.0046(18) 0.0004(18)
C8 0.0351(18) 0.0325(18) 0.0387(19) -0.0061(15) -0.0055(15) 0.0000(14)
C9 0.0346(19) 0.050(2) 0.038(2) -0.0169(17) -0.0019(16) -0.0018(16)
C10 0.0305(19) 0.049(2) 0.044(2) -0.0141(17) -0.0023(16) -0.0017(16)

loop_
_geom_bond_atom_site_label_1
_geom_bond_atom_site_label_2
_geom_bond_distance
_geom_bond_site_symmetry_2
_geom_bond_publ_flag
Ag1 N1 2.124(3) . ?
Ag1 N2 2.132(3) 1_655 ?
N1 C1 1.477(5) . ?
N2 C2 1.458(5) . ?
N2 Ag1 2.132(3) 1_455 ?
N3 O3 1.245(5) . ?
N3 O4 1.250(5) . ?
N3 C8 1.506(5) . ?
O1 C4 1.207(5) . ?
O2 C4 1.198(5) . ?
C1 C2 1.526(5) . ?
C2 C3 1.516(6) . ?
C4 C5 1.460(5) . ?
C5 C6 1.368(5) . ?
C5 C10 1.374(5) . ?
C6 C7 1.363(6) . ?
C7 C8 1.377(5) . ?
C8 C9 1.388(5) . ?
C9 C10 1.371(5) . ?
